data_1528369
loop_
_publ_author_name
'Boorman, P.M.'
'Greenwood, N.N.'
'Whitfield, H.J.'

_publ_section_title
;
 Mixed Bromide-Chloride of Tungsten(VI)
;
_journal_name_full
;
Journal of the Chemical Society A: Inorganic, Physical, Theoretical (1966-1971)
;
_journal_page_first 2256
_journal_page_last 2258
_journal_volume 1968
_journal_year 1968
_chemical_formula_sum 'Br Cl3 O W'
_chemical_name_systematic 'W O Cl3 Br'
_space_group_IT_number 79
_symmetry_space_group_name_Hall 'I 4'
_symmetry_space_group_name_H-M 'I 4'
_cell_angle_alpha 90
_cell_angle_beta 90
_cell_angle_gamma 90
_cell_formula_units_Z 2
_cell_length_a 8.52
_cell_length_b 8.52
_cell_length_c 3.98
_cell_volume 288.910
_citation_journal_id_ASTM JCSIAP
_cod_data_source_file Boorman_JCSIAP_1968_329.cif
_cod_data_source_block Br1Cl3O1W1
_cod_original_cell_volume 288.9098
_cod_original_formula_sum 'Br1 Cl3 O1 W1'
_cod_database_code 1528369

loop_
_symmetry_equiv_pos_as_xyz
x,y,z
-y,x,z
-x,-y,z
y,-x,z
x+1/2,y+1/2,z+1/2
-y+1/2,x+1/2,z+1/2
-x+1/2,-y+1/2,z+1/2
y+1/2,-x+1/2,z+1/2

loop_
_atom_site_label
_atom_site_type_symbol
_atom_site_fract_x
_atom_site_fract_y
_atom_site_fract_z
_atom_site_occupancy
_atom_site_U_iso_or_equiv
Br1 Br-1 0.26 0.063 0.082 0.25 0.0
O1 O-2 0 0 0.55 1 0.0
Cl1 Cl-1 0.26 0.063 0.082 0.75 0.0
W1 W+6 0 0 0 1 0.0
